data_7033470
loop_
_publ_author_name
'Fernandes, Tiago A.'
'Sola\<rov\'a, Hana'
'C\'isa\<rov\'a, Ivana'
'Uhl\'ik, Filip'
'\<St\'icha, Martin'
'\<St\<epni\<cka, Petr'

_publ_section_title
;
 Synthesis of phosphinoferrocene amides and thioamides from carbamoyl
 chlorides and the structural chemistry of Group 11 metal complexes with
 these mixed-donor ligands.
;
_journal_issue 7
_journal_name_full 'Dalton transactions (Cambridge, England : 2003)'
_journal_page_first 3092
_journal_page_last 3108
_journal_paper_doi 10.1039/c4dt03279a
_journal_volume 44
_journal_year 2015
_chemical_formula_moiety
;
C48 H44 Cu Fe2 N2 O2 P2, B F4, 0.25(C H Cl3)
;
_chemical_formula_sum 'C48.25 H44.25 B Cl1.5 Cu F4 Fe2 N2 O2 P2'
_chemical_formula_weight 1061.27
_chemical_name_systematic
; 
 ? 
;
_space_group_IT_number 14
_symmetry_cell_setting monoclinic
_symmetry_space_group_name_Hall '-P 2ybc'
_symmetry_space_group_name_H-M 'P 1 21/c 1'
_atom_sites_solution_hydrogens mixed
_atom_sites_solution_primary direct
_atom_sites_solution_secondary difmap
_audit_creation_method SHELXL-97
_audit_update_record
;
2014-10-16 deposited with the CCDC.
2014-12-23 downloaded from the CCDC.
;
_cell_angle_alpha 90.00
_cell_angle_beta 91.2520(10)
_cell_angle_gamma 90.00
_cell_formula_units_Z 4
_cell_length_a 15.4973(5)
_cell_length_b 14.2226(4)
_cell_length_c 20.7615(5)
_cell_measurement_reflns_used 9932
_cell_measurement_temperature 150(2)
_cell_measurement_theta_max 25.96
_cell_measurement_theta_min 2.39
_cell_volume 4575.0(2)
_computing_cell_refinement 'SAINT V8.27B (Bruker AXS Inc., 2012)'
_computing_data_collection 'Bruker Instrument Service v2012.12.0.0'
_computing_data_reduction 'SAINT V8.27B (Bruker AXS Inc., 2012)'
_computing_molecular_graphics 'PLATON (Spek, 2003)'
_computing_publication_material 'PLATON (Spek, 2003)'
_computing_structure_refinement 'SHELXL-97 (Sheldrick, 2008)'
_computing_structure_solution 'SHELXS-97 (Sheldrick, 2008)'
_diffrn_ambient_temperature 150(2)
_diffrn_measured_fraction_theta_full 0.999
_diffrn_measured_fraction_theta_max 0.999
_diffrn_measurement_device_type 'Bruker APEX-II CCD'
_diffrn_measurement_method '\f and \w scans'
_diffrn_radiation_monochromator graphite
_diffrn_radiation_source 'fine-focus sealed tube'
_diffrn_radiation_type MoK\a
_diffrn_radiation_wavelength 0.71073
_diffrn_reflns_av_R_equivalents 0.0210
_diffrn_reflns_av_sigmaI/netI 0.0190
_diffrn_reflns_limit_h_max 19
_diffrn_reflns_limit_h_min -19
_diffrn_reflns_limit_k_max 16
_diffrn_reflns_limit_k_min -17
_diffrn_reflns_limit_l_max 24
_diffrn_reflns_limit_l_min -25
_diffrn_reflns_number 36503
_diffrn_reflns_theta_full 26.00
_diffrn_reflns_theta_max 26.00
_diffrn_reflns_theta_min 1.74
_exptl_absorpt_coefficient_mu 1.302
_exptl_absorpt_correction_T_max 0.799
_exptl_absorpt_correction_T_min 0.673
_exptl_absorpt_correction_type multi-scan
_exptl_absorpt_process_details 'SADABS V2012/1 (Bruker AXS Inc.)'
_exptl_crystal_colour red-orange
_exptl_crystal_density_diffrn 1.541
_exptl_crystal_density_method 'not measured'
_exptl_crystal_description prism
_exptl_crystal_F_000 2165
_exptl_crystal_size_max 0.33
_exptl_crystal_size_mid 0.30
_exptl_crystal_size_min 0.18
_refine_diff_density_max 0.807
_refine_diff_density_min -0.737
_refine_diff_density_rms 0.070
_refine_ls_extinction_method none
_refine_ls_goodness_of_fit_ref 1.025
_refine_ls_hydrogen_treatment constr
_refine_ls_matrix_type full
_refine_ls_number_parameters 552
_refine_ls_number_reflns 8979
_refine_ls_number_restraints 10
_refine_ls_restrained_S_all 1.036
_refine_ls_R_factor_all 0.0446
_refine_ls_R_factor_gt 0.0392
_refine_ls_shift/su_max 0.001
_refine_ls_shift/su_mean 0.000
_refine_ls_structure_factor_coef Fsqd
_refine_ls_weighting_details 'calc w=1/[\s^2^(Fo^2^)+(0.0512P)^2^+6.6326P] where P=(Fo^2^+2Fc^2^)/3'
_refine_ls_weighting_scheme calc
_refine_ls_wR_factor_gt 0.1008
_refine_ls_wR_factor_ref 0.1037
_reflns_number_gt 7869
_reflns_number_total 8979
_reflns_threshold_expression >2sigma(I)
_cod_data_source_file c4dt03279a2.cif
_cod_data_source_block tf22sq
_cod_depositor_comments 'Adding full bibliography for 7033464--7033475.cif.'
_cod_original_sg_symbol_H-M 'P 21/c'
_cod_original_formula_sum 'C48.25 H44.25 B Cl1.50 Cu F4 Fe2 N2 O2 P2'
_cod_database_code 7033470

loop_
_symmetry_equiv_pos_as_xyz
'x, y, z'
'-x, y+1/2, -z+1/2'
'-x, -y, -z'
'x, -y-1/2, z-1/2'

loop_
_atom_site_label
_atom_site_type_symbol
_atom_site_fract_x
_atom_site_fract_y
_atom_site_fract_z
_atom_site_U_iso_or_equiv
_atom_site_adp_type
_atom_site_occupancy
_atom_site_symmetry_multiplicity
_atom_site_calc_flag
_atom_site_refinement_flags
_atom_site_disorder_assembly
_atom_site_disorder_group
Cu Cu 0.764940(19) 0.76347(2) 0.322357(14) 0.02345(9) Uani 1 1 d . A .
Fe1 Fe 0.75549(2) 1.05479(3) 0.256507(18) 0.02778(10) Uani 1 1 d . . .
P1 P 0.74674(4) 0.81724(5) 0.22121(3) 0.02315(14) Uani 1 1 d . . .
O1 O 0.83225(15) 0.87691(15) 0.37243(11) 0.0465(6) Uani 1 1 d . . .
N1 N 0.7775(3) 0.9788(2) 0.44239(14) 0.0651(10) Uani 1 1 d . . .
H1N H 0.7649 1.0426 0.4518 0.078 Uiso 1 1 d R . .
C1 C 0.82225(19) 1.0365(2) 0.34090(14) 0.0355(7) Uani 1 1 d . . .
C2 C 0.7813(2) 1.1271(2) 0.34025(15) 0.0385(7) Uani 1 1 d . . .
H2 H 0.7407 1.1491 0.3703 0.046 Uiso 1 1 calc R . .
C3 C 0.8122(2) 1.1776(3) 0.28706(17) 0.0509(9) Uani 1 1 d . . .
H3 H 0.7953 1.2395 0.2749 0.061 Uiso 1 1 calc R . .
C4 C 0.8720(2) 1.1211(3) 0.25516(18) 0.0569(10) Uani 1 1 d . . .
H4 H 0.9028 1.1384 0.2179 0.068 Uiso 1 1 calc R . .
C5 C 0.87864(19) 1.0347(3) 0.28753(16) 0.0480(9) Uani 1 1 d . . .
H5 H 0.9146 0.9836 0.2759 0.058 Uiso 1 1 calc R . .
C6 C 0.70891(16) 0.93655(18) 0.21310(12) 0.0252(5) Uani 1 1 d . . .
C7 C 0.64641(17) 0.97613(19) 0.25555(14) 0.0296(6) Uani 1 1 d . . .
H7 H 0.6224 0.9458 0.2918 0.036 Uiso 1 1 calc R . .
C8 C 0.62689(19) 1.0686(2) 0.23376(16) 0.0378(7) Uani 1 1 d . . .
H8 H 0.5871 1.1106 0.2527 0.045 Uiso 1 1 calc R . .
C9 C 0.6767(2) 1.0873(2) 0.17929(15) 0.0393(7) Uani 1 1 d . . .
H9 H 0.6763 1.1443 0.1554 0.047 Uiso 1 1 calc R . .
C10 C 0.72742(19) 1.0071(2) 0.16598(13) 0.0315(6) Uani 1 1 d . . .
H10 H 0.7668 1.0010 0.1318 0.038 Uiso 1 1 calc R . .
C11 C 0.8103(2) 0.9583(2) 0.38575(14) 0.0391(7) Uani 1 1 d . . .
C12 C 0.84344(17) 0.80936(19) 0.17282(13) 0.0294(6) Uani 1 1 d . . .
C13 C 0.8412(2) 0.7989(2) 0.10653(15) 0.0394(7) Uani 1 1 d . . .
H13 H 0.7872 0.7963 0.0841 0.047 Uiso 1 1 calc R . .
C14 C 0.9175(3) 0.7922(3) 0.07231(18) 0.0517(9) Uani 1 1 d . . .
H14 H 0.9154 0.7858 0.0268 0.062 Uiso 1 1 calc R . .
C15 C 0.9954(2) 0.7947(3) 0.1047(2) 0.0581(10) Uani 1 1 d . . .
H15 H 1.0473 0.7879 0.0816 0.070 Uiso 1 1 calc R . .
C16 C 0.9990(2) 0.8072(3) 0.1715(2) 0.0555(10) Uani 1 1 d . . .
H16 H 1.0531 0.8117 0.1936 0.067 Uiso 1 1 calc R . .
C17 C 0.92323(19) 0.8129(2) 0.20503(16) 0.0428(8) Uani 1 1 d . . .
H17 H 0.9255 0.8192 0.2506 0.051 Uiso 1 1 calc R . .
C18 C 0.66486(18) 0.75323(19) 0.17416(12) 0.0277(6) Uani 1 1 d . . .
C19 C 0.58704(19) 0.7939(2) 0.15589(16) 0.0390(7) Uani 1 1 d . . .
H19 H 0.5767 0.8582 0.1656 0.047 Uiso 1 1 calc R . .
C20 C 0.5237(2) 0.7419(2) 0.12341(18) 0.0491(9) Uani 1 1 d . . .
H20 H 0.4709 0.7709 0.1106 0.059 Uiso 1 1 calc R . .
C21 C 0.5375(2) 0.6487(3) 0.10977(18) 0.0512(9) Uani 1 1 d . . .
H21 H 0.4941 0.6133 0.0878 0.061 Uiso 1 1 calc R . .
C22 C 0.6150(2) 0.6064(2) 0.12818(17) 0.0497(8) Uani 1 1 d . . .
H22 H 0.6245 0.5419 0.1187 0.060 Uiso 1 1 calc R . .
C23 C 0.6784(2) 0.6579(2) 0.16041(15) 0.0393(7) Uani 1 1 d . . .
H23 H 0.7311 0.6286 0.1732 0.047 Uiso 1 1 calc R . .
C24 C 0.7667(5) 0.9085(3) 0.4928(2) 0.0953(19) Uani 1 1 d . . .
H24A H 0.7156 0.8701 0.4827 0.143 Uiso 1 1 calc R . .
H24B H 0.7594 0.9400 0.5343 0.143 Uiso 1 1 calc R . .
H24C H 0.8179 0.8681 0.4951 0.143 Uiso 1 1 calc R . .
Fe2 Fe 0.63704(2) 0.55804(3) 0.418968(18) 0.02566(10) Uani 1 1 d . A .
P2 P 0.82447(4) 0.62664(5) 0.35038(3) 0.02283(14) Uani 1 1 d . . .
O2 O 0.64569(14) 0.79823(15) 0.36235(12) 0.0449(6) Uani 1 1 d . . .
N2 N 0.52556(19) 0.8151(2) 0.41863(16) 0.0549(8) Uani 1 1 d . . .
H2N H 0.4803 0.7933 0.4377 0.066 Uiso 1 1 d R A .
C51 C 0.56052(17) 0.6616(2) 0.38221(14) 0.0322(6) Uani 1 1 d . . .
C52 C 0.58624(18) 0.6005(2) 0.33234(14) 0.0347(6) Uani 1 1 d . A .
H52 H 0.6177 0.6181 0.2955 0.042 Uiso 1 1 calc R . .
C53 C 0.55703(19) 0.5082(2) 0.34669(16) 0.0412(7) Uani 1 1 d . . .
H53 H 0.5659 0.4536 0.3214 0.049 Uiso 1 1 calc R A .
C54 C 0.51235(18) 0.5121(2) 0.40536(15) 0.0397(7) Uani 1 1 d . A .
H54 H 0.4861 0.4604 0.4263 0.048 Uiso 1 1 calc R . .
C55 C 0.51356(17) 0.6058(2) 0.42740(15) 0.0349(7) Uani 1 1 d . A .
H55 H 0.4878 0.6283 0.4655 0.042 Uiso 1 1 calc R . .
C56 C 0.76755(16) 0.57009(18) 0.41461(13) 0.0262(5) Uani 1 1 d . A .
C57 C 0.74501(18) 0.4746(2) 0.42827(15) 0.0353(7) Uani 1 1 d . . .
H57 H 0.7590 0.4212 0.4030 0.042 Uiso 1 1 calc R A .
C58 C 0.69803(18) 0.4738(2) 0.48635(15) 0.0400(7) Uani 1 1 d . A .
H58 H 0.6747 0.4195 0.5063 0.048 Uiso 1 1 calc R . .
C59 C 0.69179(18) 0.5658(2) 0.50933(14) 0.0370(7) Uani 1 1 d . . .
H59 H 0.6641 0.5847 0.5476 0.044 Uiso 1 1 calc R A .
C60 C 0.73393(16) 0.6260(2) 0.46559(12) 0.0289(6) Uani 1 1 d . A .
H60 H 0.7390 0.6924 0.4695 0.035 Uiso 1 1 calc R . .
C61 C 0.58125(9) 0.76326(10) 0.38607(7) 0.0374(7) Uani 1 1 d . A .
C62 C 0.82889(9) 0.54509(10) 0.28298(7) 0.0328(7) Uiso 0.780(5) 1 d PR A 1
C63 C 0.89397(9) 0.55919(10) 0.23899(7) 0.0439(10) Uiso 0.780(5) 1 d PR A 1
H63 H 0.9378 0.6044 0.2476 0.053 Uiso 0.780(5) 1 calc PR A 1
C64 C 0.89487(9) 0.50717(10) 0.18233(7) 0.0547(12) Uiso 0.780(5) 1 d PR A 1
H64 H 0.9394 0.5168 0.1523 0.066 Uiso 0.780(5) 1 calc PR A 1
C65 C 0.83067(9) 0.44104(10) 0.16966(7) 0.0568(13) Uiso 0.780(5) 1 d PR A 1
H65 H 0.8313 0.4055 0.1309 0.068 Uiso 0.780(5) 1 calc PR A 1
C66 C 0.76558(9) 0.42693(10) 0.21365(7) 0.0514(10) Uiso 0.780(5) 1 d PR A 1
H66 H 0.7217 0.3817 0.2050 0.062 Uiso 0.780(5) 1 calc PR A 1
C67 C 0.76469(9) 0.47895(10) 0.27031(7) 0.0427(8) Uiso 0.780(5) 1 d PR A 1
H67 H 0.7202 0.4693 0.3004 0.051 Uiso 0.780(5) 1 calc PR A 1
C62B C 0.82795(9) 0.53540(10) 0.28469(7) 0.0328(7) Uiso 0.22 1 d PR A 2
C63B C 0.90113(9) 0.51933(10) 0.24874(7) 0.0439(10) Uiso 0.22 1 d PR A 2
H63B H 0.9523 0.5543 0.2574 0.053 Uiso 0.220(5) 1 calc PR A 2
C64B C 0.89940(9) 0.45212(10) 0.20012(7) 0.058(5) Uiso 0.220(5) 1 d PR A 2
H64B H 0.9494 0.4411 0.1756 0.070 Uiso 0.220(5) 1 calc PR A 2
C65B C 0.82450(9) 0.40099(10) 0.18745(7) 0.030(3) Uiso 0.220(5) 1 d PR A 2
H65B H 0.8233 0.3551 0.1542 0.036 Uiso 0.220(5) 1 calc PR A 2
C66B C 0.75132(9) 0.41706(10) 0.22339(7) 0.0514(10) Uiso 0.22 1 d PR A 2
H66B H 0.7001 0.3821 0.2147 0.062 Uiso 0.220(5) 1 calc PR A 2
C67B C 0.75305(9) 0.48427(10) 0.27201(7) 0.0427(8) Uiso 0.22 1 d PR A 2
H67B H 0.7030 0.4953 0.2966 0.051 Uiso 0.220(5) 1 calc PR A 2
C68 C 0.93555(16) 0.62917(19) 0.38227(12) 0.0254(5) Uani 1 1 d . A .
C69 C 0.9766(2) 0.5480(2) 0.40389(16) 0.0400(7) Uani 1 1 d . . .
H69 H 0.9481 0.4890 0.4000 0.048 Uiso 1 1 calc R A .
C70 C 1.0593(2) 0.5527(2) 0.43127(17) 0.0448(8) Uani 1 1 d . A .
H70 H 1.0867 0.4971 0.4466 0.054 Uiso 1 1 calc R . .
C71 C 1.10110(18) 0.6369(3) 0.43621(16) 0.0426(8) Uani 1 1 d . . .
H71 H 1.1581 0.6394 0.4538 0.051 Uiso 1 1 calc R A .
C72 C 1.0612(2) 0.7178(3) 0.41589(18) 0.0493(9) Uani 1 1 d . A .
H72 H 1.0901 0.7765 0.4202 0.059 Uiso 1 1 calc R . .
C73 C 0.97785(18) 0.7141(2) 0.38874(15) 0.0375(7) Uani 1 1 d . . .
H73 H 0.9502 0.7704 0.3747 0.045 Uiso 1 1 calc R A .
C74 C 0.5359(3) 0.9162(3) 0.4262(3) 0.0824(16) Uani 1 1 d . A .
H74A H 0.5938 0.9299 0.4438 0.124 Uiso 1 1 calc R . .
H74B H 0.4926 0.9400 0.4559 0.124 Uiso 1 1 calc R . .
H74C H 0.5282 0.9470 0.3843 0.124 Uiso 1 1 calc R . .
B1 B 0.6865(3) 0.3108(3) 0.0171(2) 0.0543(11) Uani 0.50 1 d PD B 1
F1 F 0.7694(4) 0.3279(5) 0.0102(5) 0.0627(19) Uani 0.50 1 d PD B 1
F2 F 0.6385(5) 0.3807(5) -0.0097(4) 0.088(3) Uani 0.50 1 d PD B 1
F3 F 0.6702(6) 0.2490(5) -0.0408(4) 0.123(3) Uani 0.50 1 d PD B 1
F4 F 0.6588(4) 0.2583(5) 0.0613(4) 0.089(2) Uani 0.50 1 d PD B 1
B1B B 0.6865(3) 0.3108(3) 0.0171(2) 0.0543(11) Uani 0.50 1 d PD C 2
F1B F 0.7585(6) 0.2993(10) -0.0102(6) 0.147(6) Uani 0.50 1 d PD C 2
F2B F 0.6580(6) 0.4003(5) 0.0247(7) 0.146(5) Uani 0.50 1 d PD C 2
F3B F 0.6223(3) 0.2495(4) 0.0052(4) 0.0788(17) Uani 0.50 1 d PD C 2
F4B F 0.7014(8) 0.2906(8) 0.0836(3) 0.166(5) Uani 0.50 1 d PD C 2

loop_
_atom_site_aniso_label
_atom_site_aniso_U_11
_atom_site_aniso_U_22
_atom_site_aniso_U_33
_atom_site_aniso_U_23
_atom_site_aniso_U_13
_atom_site_aniso_U_12
Cu 0.02291(16) 0.02361(17) 0.02393(17) 0.00566(12) 0.00267(12) 0.00442(12)
Fe1 0.0280(2) 0.0292(2) 0.0259(2) 0.00239(15) -0.00362(15) -0.00625(15)
P1 0.0221(3) 0.0241(3) 0.0231(3) 0.0033(3) -0.0019(2) 0.0013(2)
O1 0.0560(14) 0.0357(12) 0.0467(13) -0.0140(10) -0.0222(11) 0.0182(10)
N1 0.126(3) 0.0371(16) 0.0326(15) 0.0030(12) 0.0127(17) 0.0233(18)
C1 0.0341(15) 0.0438(17) 0.0283(14) -0.0077(12) -0.0094(12) 0.0025(13)
C2 0.0500(18) 0.0304(15) 0.0344(15) -0.0056(12) -0.0112(13) -0.0020(13)
C3 0.064(2) 0.0397(18) 0.0484(19) 0.0009(15) -0.0170(17) -0.0250(17)
C4 0.046(2) 0.076(3) 0.049(2) 0.0042(19) -0.0027(16) -0.0373(19)
C5 0.0231(14) 0.077(3) 0.0438(18) -0.0187(17) -0.0074(13) -0.0022(15)
C6 0.0232(12) 0.0245(13) 0.0277(13) 0.0031(10) -0.0063(10) -0.0021(10)
C7 0.0233(13) 0.0279(14) 0.0375(15) 0.0021(11) -0.0013(11) -0.0008(11)
C8 0.0289(14) 0.0278(15) 0.0560(19) -0.0031(13) -0.0113(13) 0.0032(11)
C9 0.0510(18) 0.0260(15) 0.0399(17) 0.0066(12) -0.0209(14) -0.0013(13)
C10 0.0405(16) 0.0308(15) 0.0229(13) 0.0043(11) -0.0074(11) -0.0048(12)
C11 0.0531(19) 0.0357(17) 0.0281(14) -0.0069(12) -0.0113(13) 0.0130(14)
C12 0.0296(14) 0.0258(14) 0.0329(14) 0.0095(11) 0.0049(11) 0.0069(11)
C13 0.0434(17) 0.0398(17) 0.0352(16) 0.0015(13) 0.0066(13) 0.0056(14)
C14 0.063(2) 0.047(2) 0.0457(19) -0.0026(16) 0.0212(17) 0.0059(17)
C15 0.048(2) 0.042(2) 0.086(3) 0.0134(19) 0.034(2) 0.0154(16)
C16 0.0286(16) 0.060(2) 0.078(3) 0.034(2) 0.0080(16) 0.0114(15)
C17 0.0301(15) 0.054(2) 0.0443(18) 0.0203(15) 0.0013(13) 0.0066(14)
C18 0.0303(14) 0.0283(14) 0.0242(13) 0.0009(10) -0.0022(10) -0.0026(11)
C19 0.0339(15) 0.0301(15) 0.0524(18) -0.0032(13) -0.0118(13) 0.0009(12)
C20 0.0366(17) 0.0438(19) 0.066(2) -0.0047(16) -0.0194(16) 0.0008(14)
C21 0.0453(19) 0.050(2) 0.057(2) -0.0115(17) -0.0159(16) -0.0094(16)
C22 0.058(2) 0.0334(17) 0.058(2) -0.0146(15) -0.0104(17) 0.0001(15)
C23 0.0385(16) 0.0352(16) 0.0436(17) -0.0077(13) -0.0083(13) 0.0057(13)
C24 0.191(6) 0.053(3) 0.042(2) 0.016(2) 0.022(3) 0.018(3)
Fe2 0.02007(18) 0.0273(2) 0.0295(2) 0.00864(15) -0.00216(14) -0.00335(14)
P2 0.0182(3) 0.0242(3) 0.0262(3) 0.0040(3) 0.0018(2) 0.0045(2)
O2 0.0374(12) 0.0310(11) 0.0675(15) 0.0188(10) 0.0284(11) 0.0118(9)
N2 0.0432(16) 0.0418(16) 0.081(2) 0.0104(15) 0.0372(15) 0.0123(13)
C51 0.0199(12) 0.0417(16) 0.0352(15) 0.0127(12) 0.0031(11) 0.0054(11)
C52 0.0265(14) 0.0469(18) 0.0302(14) 0.0080(13) -0.0066(11) 0.0000(12)
C53 0.0315(15) 0.0461(18) 0.0454(18) -0.0013(14) -0.0126(13) -0.0071(13)
C54 0.0241(14) 0.0477(19) 0.0472(18) 0.0111(14) -0.0065(12) -0.0114(13)
C55 0.0175(12) 0.0466(18) 0.0408(16) 0.0130(13) 0.0016(11) -0.0002(12)
C56 0.0191(12) 0.0267(13) 0.0327(14) 0.0082(11) -0.0035(10) 0.0012(10)
C57 0.0291(14) 0.0260(14) 0.0504(18) 0.0152(13) -0.0063(12) 0.0022(11)
C58 0.0277(14) 0.0465(18) 0.0453(17) 0.0282(15) -0.0064(13) -0.0063(13)
C59 0.0259(14) 0.056(2) 0.0284(14) 0.0131(13) -0.0025(11) -0.0079(13)
C60 0.0229(13) 0.0381(15) 0.0257(13) 0.0035(11) -0.0005(10) -0.0050(11)
C61 0.0298(15) 0.0368(16) 0.0461(17) 0.0148(13) 0.0121(13) 0.0125(12)
C68 0.0194(12) 0.0314(14) 0.0256(13) 0.0037(11) 0.0032(10) 0.0057(10)
C69 0.0316(15) 0.0326(16) 0.0555(19) 0.0047(14) -0.0076(14) 0.0054(12)
C70 0.0309(16) 0.0457(19) 0.057(2) 0.0093(15) -0.0060(14) 0.0148(14)
C71 0.0202(13) 0.061(2) 0.0460(18) 0.0076(15) -0.0034(12) 0.0022(13)
C72 0.0291(16) 0.048(2) 0.070(2) 0.0161(17) -0.0064(15) -0.0110(14)
C73 0.0260(14) 0.0355(16) 0.0508(18) 0.0158(14) -0.0021(12) 0.0002(12)
C74 0.080(3) 0.041(2) 0.129(4) 0.010(2) 0.059(3) 0.020(2)
B1 0.0338(19) 0.051(2) 0.078(3) 0.023(2) -0.0026(19) -0.0087(17)
F1 0.031(3) 0.065(3) 0.092(5) 0.033(3) -0.008(3) -0.002(2)
F2 0.055(3) 0.082(6) 0.126(6) 0.071(5) -0.017(4) -0.002(4)
F3 0.141(7) 0.106(5) 0.120(6) 0.004(5) -0.043(6) -0.038(5)
F4 0.065(4) 0.089(4) 0.115(6) 0.073(4) 0.044(4) 0.014(3)
B1B 0.0338(19) 0.051(2) 0.078(3) 0.023(2) -0.0026(19) -0.0087(17)
F1B 0.057(5) 0.247(15) 0.140(10) 0.077(9) 0.059(6) 0.010(7)
F2B 0.089(7) 0.035(3) 0.318(18) 0.002(7) 0.065(8) -0.003(4)
F3B 0.049(3) 0.077(4) 0.111(5) -0.032(3) 0.010(3) -0.007(2)
F4B 0.205(11) 0.234(12) 0.059(4) 0.024(5) -0.015(5) -0.117(9)

loop_
_atom_type_symbol
_atom_type_description
_atom_type_scat_dispersion_real
_atom_type_scat_dispersion_imag
_atom_type_scat_source
C C 0.0033 0.0016 'International Tables Vol C Tables 4.2.6.8 and 6.1.1.4'
H H 0.0000 0.0000 'International Tables Vol C Tables 4.2.6.8 and 6.1.1.4'
N N 0.0061 0.0033 'International Tables Vol C Tables 4.2.6.8 and 6.1.1.4'
O O 0.0106 0.0060 'International Tables Vol C Tables 4.2.6.8 and 6.1.1.4'
F F 0.0171 0.0103 'International Tables Vol C Tables 4.2.6.8 and 6.1.1.4'
P P 0.1023 0.0942 'International Tables Vol C Tables 4.2.6.8 and 6.1.1.4'
Cl Cl 0.1484 0.1585 'International Tables Vol C Tables 4.2.6.8 and 6.1.1.4'
Fe Fe 0.3463 0.8444 'International Tables Vol C Tables 4.2.6.8 and 6.1.1.4'
Cu Cu 0.3201 1.2651 'International Tables Vol C Tables 4.2.6.8 and 6.1.1.4'
B B 0.0013 0.0007 'International Tables Vol C Tables 4.2.6.8 and 6.1.1.4'

loop_
_geom_angle_atom_site_label_1
_geom_angle_atom_site_label_2
_geom_angle_atom_site_label_3
_geom_angle
O2 Cu O1 93.06(9)
O2 Cu P2 117.74(6)
O1 Cu P2 109.40(6)
O2 Cu P1 101.29(7)
O1 Cu P1 104.10(7)
P2 Cu P1 125.79(3)
C5 Fe1 C7 134.95(14)
C5 Fe1 C1 41.21(13)
C7 Fe1 C1 110.28(12)
C5 Fe1 C6 110.35(13)
C7 Fe1 C6 41.50(11)
C1 Fe1 C6 116.46(11)
C5 Fe1 C10 115.35(13)
C7 Fe1 C10 69.25(12)
C1 Fe1 C10 147.97(12)
C6 Fe1 C10 41.29(10)
C5 Fe1 C4 40.44(16)
C7 Fe1 C4 173.90(15)
C1 Fe1 C4 68.68(14)
C6 Fe1 C4 133.06(15)
C10 Fe1 C4 108.24(14)
C5 Fe1 C9 145.54(14)
C7 Fe1 C9 68.53(12)
C1 Fe1 C9 171.15(13)
C6 Fe1 C9 68.89(11)
C10 Fe1 C9 40.59(12)
C4 Fe1 C9 113.47(14)
C5 Fe1 C8 174.05(14)
C7 Fe1 C8 40.82(11)
C1 Fe1 C8 133.30(13)
C6 Fe1 C8 69.06(11)
C10 Fe1 C8 68.39(13)
C4 Fe1 C8 144.19(15)
C9 Fe1 C8 40.24(13)
C5 Fe1 C3 68.10(16)
C7 Fe1 C3 145.59(14)
C1 Fe1 C3 68.63(13)
C6 Fe1 C3 171.05(13)
C10 Fe1 C3 130.62(13)
C4 Fe1 C3 40.20(16)
C9 Fe1 C3 107.09(13)
C8 Fe1 C3 113.45(14)
C5 Fe1 C2 68.62(13)
C7 Fe1 C2 115.61(13)
C1 Fe1 C2 41.17(12)
C6 Fe1 C2 148.33(12)
C10 Fe1 C2 169.38(12)
C4 Fe1 C2 67.86(15)
C9 Fe1 C2 130.72(13)
C8 Fe1 C2 108.57(13)
C3 Fe1 C2 40.20(13)
C6 P1 C12 106.00(12)
C6 P1 C18 101.45(12)
C12 P1 C18 104.12(13)
C6 P1 Cu 116.21(9)
C12 P1 Cu 113.93(9)
C18 P1 Cu 113.68(9)
C11 O1 Cu 132.0(2)
C11 N1 C24 122.5(3)
C11 N1 H1N 118.6
C24 N1 H1N 118.7
C5 C1 C2 106.7(3)
C5 C1 C11 124.6(3)
C2 C1 C11 128.7(3)
C5 C1 Fe1 68.99(17)
C2 C1 Fe1 70.16(16)
C11 C1 Fe1 125.2(2)
C3 C2 C1 107.9(3)
C3 C2 Fe1 69.83(18)
C1 C2 Fe1 68.67(16)
C3 C2 H2 126.0
C1 C2 H2 126.0
Fe1 C2 H2 127.0
C4 C3 C2 108.4(3)
C4 C3 Fe1 69.43(19)
C2 C3 Fe1 69.98(17)
C4 C3 H3 125.8
C2 C3 H3 125.8
Fe1 C3 H3 126.4
C5 C4 C3 108.5(3)
C5 C4 Fe1 69.15(18)
C3 C4 Fe1 70.37(19)
C5 C4 H4 125.7
C3 C4 H4 125.7
Fe1 C4 H4 126.3
C4 C5 C1 108.4(3)
C4 C5 Fe1 70.4(2)
C1 C5 Fe1 69.80(17)
C4 C5 H5 125.8
C1 C5 H5 125.8
Fe1 C5 H5 125.6
C10 C6 C7 106.9(2)
C10 C6 P1 130.7(2)
C7 C6 P1 122.2(2)
C10 C6 Fe1 69.48(15)
C7 C6 Fe1 69.03(15)
P1 C6 Fe1 128.75(13)
C8 C7 C6 108.0(3)
C8 C7 Fe1 70.37(16)
C6 C7 Fe1 69.47(15)
C8 C7 H7 126.0
C6 C7 H7 126.0
Fe1 C7 H7 125.7
C9 C8 C7 108.3(3)
C9 C8 Fe1 69.85(17)
C7 C8 Fe1 68.81(15)
C9 C8 H8 125.8
C7 C8 H8 125.8
Fe1 C8 H8 127.1
C8 C9 C10 108.7(3)
C8 C9 Fe1 69.90(16)
C10 C9 Fe1 69.30(15)
C8 C9 H9 125.7
C10 C9 H9 125.7
Fe1 C9 H9 126.7
C9 C10 C6 108.1(3)
C9 C10 Fe1 70.11(16)
C6 C10 Fe1 69.23(15)
C9 C10 H10 126.0
C6 C10 H10 126.0
Fe1 C10 H10 126.3
O1 C11 N1 121.1(3)
O1 C11 C1 121.9(3)
N1 C11 C1 117.0(3)
C13 C12 C17 118.9(3)
C13 C12 P1 123.4(2)
C17 C12 P1 117.6(2)
C12 C13 C14 120.7(3)
C12 C13 H13 119.7
C14 C13 H13 119.7
C15 C14 C13 119.7(3)
C15 C14 H14 120.1
C13 C14 H14 120.1
C14 C15 C16 120.4(3)
C14 C15 H15 119.8
C16 C15 H15 119.8
C17 C16 C15 119.5(3)
C17 C16 H16 120.3
C15 C16 H16 120.3
C16 C17 C12 120.8(3)
C16 C17 H17 119.6
C12 C17 H17 119.6
C19 C18 C23 118.8(3)
C19 C18 P1 122.0(2)
C23 C18 P1 119.1(2)
C18 C19 C20 120.8(3)
C18 C19 H19 119.6
C20 C19 H19 119.6
C21 C20 C19 120.2(3)
C21 C20 H20 119.9
C19 C20 H20 119.9
C20 C21 C22 120.0(3)
C20 C21 H21 120.0
C22 C21 H21 120.0
C23 C22 C21 120.1(3)
C23 C22 H22 119.9
C21 C22 H22 119.9
C22 C23 C18 120.2(3)
C22 C23 H23 119.9
C18 C23 H23 119.9
N1 C24 H24A 109.5
N1 C24 H24B 109.5
H24A C24 H24B 109.5
N1 C24 H24C 109.5
H24A C24 H24C 109.5
H24B C24 H24C 109.5
C60 Fe2 C51 104.80(12)
C60 Fe2 C56 41.40(11)
C51 Fe2 C56 119.72(11)
C60 Fe2 C52 123.43(12)
C51 Fe2 C52 40.74(12)
C56 Fe2 C52 107.52(11)
C60 Fe2 C55 119.27(12)
C51 Fe2 C55 41.38(11)
C56 Fe2 C55 155.59(12)
C52 Fe2 C55 68.44(12)
C60 Fe2 C59 40.88(11)
C51 Fe2 C59 122.22(13)
C56 Fe2 C59 69.10(11)
C52 Fe2 C59 159.69(13)
C55 Fe2 C59 105.92(13)
C60 Fe2 C53 161.58(12)
C51 Fe2 C53 68.70(13)
C56 Fe2 C53 125.60(12)
C52 Fe2 C53 40.67(13)
C55 Fe2 C53 67.99(13)
C59 Fe2 C53 157.15(13)
C60 Fe2 C54 155.17(12)
C51 Fe2 C54 68.82(12)
C56 Fe2 C54 162.63(13)
C52 Fe2 C54 68.20(12)
C55 Fe2 C54 40.25(13)
C59 Fe2 C54 120.91(12)
C53 Fe2 C54 40.33(13)
C60 Fe2 C58 68.07(12)
C51 Fe2 C58 159.22(13)
C56 Fe2 C58 68.69(11)
C52 Fe2 C58 159.29(14)
C55 Fe2 C58 123.59(12)
C59 Fe2 C58 39.84(13)
C53 Fe2 C58 123.88(14)
C54 Fe2 C58 108.98(12)
C60 Fe2 C57 68.65(12)
C51 Fe2 C57 157.15(11)
C56 Fe2 C57 40.99(11)
C52 Fe2 C57 123.44(13)
C55 Fe2 C57 161.06(12)
C59 Fe2 C57 67.96(13)
C53 Fe2 C57 110.28(13)
C54 Fe2 C57 126.18(13)
C58 Fe2 C57 40.45(13)
C56 P2 C62 108.14(11)
C56 P2 C68 102.27(12)
C62 P2 C68 103.86(10)
C56 P2 C62B 104.49(10)
C62 P2 C62B 4.0
C68 P2 C62B 103.51(10)
C56 P2 Cu 112.12(9)
C62 P2 Cu 112.24(5)
C68 P2 Cu 117.28(9)
C62B P2 Cu 115.54(5)
C61 O2 Cu 142.46(16)
C61 N2 C74 122.1(3)
C61 N2 H2N 124.8
C74 N2 H2N 113.0
C52 C51 C55 107.0(3)
C52 C51 C61 125.0(2)
C55 C51 C61 127.9(3)
C52 C51 Fe2 69.99(16)
C55 C51 Fe2 69.77(16)
C61 C51 Fe2 124.27(17)
C51 C52 C53 108.5(3)
C51 C52 Fe2 69.28(16)
C53 C52 Fe2 70.17(17)
C51 C52 H52 125.7
C53 C52 H52 125.7
Fe2 C52 H52 126.4
C54 C53 C52 107.9(3)
C54 C53 Fe2 69.89(17)
C52 C53 Fe2 69.16(16)
C54 C53 H53 126.0
C52 C53 H53 126.0
Fe2 C53 H53 126.5
C55 C54 C53 108.3(3)
C55 C54 Fe2 69.42(16)
C53 C54 Fe2 69.78(16)
C55 C54 H54 125.9
C53 C54 H54 125.9
Fe2 C54 H54 126.5
C54 C55 C51 108.2(3)
C54 C55 Fe2 70.32(17)
C51 C55 Fe2 68.85(15)
C54 C55 H55 125.9
C51 C55 H55 125.9
Fe2 C55 H55 126.5
C60 C56 C57 106.7(2)
C60 C56 P2 119.4(2)
C57 C56 P2 134.0(2)
C60 C56 Fe2 68.63(14)
C57 C56 Fe2 70.39(15)
P2 C56 Fe2 124.98(13)
C58 C57 C56 107.9(3)
C58 C57 Fe2 69.74(17)
C56 C57 Fe2 68.62(15)
C58 C57 H57 126.1
C56 C57 H57 126.1
Fe2 C57 H57 127.1
C59 C58 C57 108.8(3)
C59 C58 Fe2 69.64(16)
C57 C58 Fe2 69.80(15)
C59 C58 H58 125.6
C57 C58 H58 125.6
Fe2 C58 H58 126.5
C58 C59 C60 108.1(3)
C58 C59 Fe2 70.52(17)
C60 C59 Fe2 68.45(15)
C58 C59 H59 125.9
C60 C59 H59 125.9
Fe2 C59 H59 126.6
C59 C60 C56 108.5(3)
C59 C60 Fe2 70.67(16)
C56 C60 Fe2 69.97(15)
C59 C60 H60 125.7
C56 C60 H60 125.7
Fe2 C60 H60 125.2
O2 C61 N2 121.4(2)
O2 C61 C51 123.38(18)
N2 C61 C51 115.20(19)
C63 C62 C67 120.0
C63 C62 P2 117.0
C67 C62 P2 122.5
C62 C63 C64 120.0
C62 C63 H63 120.0
C64 C63 H63 120.0
C63 C64 C65 120.0
C63 C64 H64 120.0
C65 C64 H64 120.0
C66 C65 C64 120.0
C66 C65 H65 120.0
C64 C65 H65 120.0
C65 C66 C67 120.0
C65 C66 H66 120.0
C67 C66 H66 120.0
C66 C67 C62 120.0
C66 C67 H67 120.0
C62 C67 H67 120.0
C63B C62B C67B 120.0
C63B C62B P2 122.6
C67B C62B P2 117.4
C64B C63B C62B 120.0
C64B C63B H63B 120.0
C62B C63B H63B 120.0
C63B C64B C65B 120.0
C63B C64B H64B 120.0
C65B C64B H64B 120.0
C64B C65B C66B 120.0
C64B C65B H65B 120.0
C66B C65B H65B 120.0
C67B C66B C65B 120.0
C67B C66B H66B 120.0
C65B C66B H66B 120.0
C66B C67B C62B 120.0
C66B C67B H67B 120.0
C62B C67B H67B 120.0
C73 C68 C69 118.9(2)
C73 C68 P2 119.5(2)
C69 C68 P2 121.4(2)
C68 C69 C70 120.2(3)
C68 C69 H69 119.9
C70 C69 H69 119.9
C71 C70 C69 120.3(3)
C71 C70 H70 119.8
C69 C70 H70 119.8
C70 C71 C72 120.3(3)
C70 C71 H71 119.9
C72 C71 H71 119.9
C71 C72 C73 119.9(3)
C71 C72 H72 120.0
C73 C72 H72 120.0
C68 C73 C72 120.3(3)
C68 C73 H73 119.9
C72 C73 H73 119.9
N2 C74 H74A 109.5
N2 C74 H74B 109.5
H74A C74 H74B 109.5
N2 C74 H74C 109.5
H74A C74 H74C 109.5
H74B C74 H74C 109.5
F4 B1 F1 122.4(6)
F4 B1 F2 122.6(6)
F1 B1 F2 110.4(5)
F4 B1 F3 100.4(6)
F1 B1 F3 99.6(6)
F2 B1 F3 91.1(6)

loop_
_geom_bond_atom_site_label_1
_geom_bond_atom_site_label_2
_geom_bond_distance
Cu O2 2.101(2)
Cu O1 2.174(2)
Cu P2 2.2258(7)
Cu P1 2.2468(7)
Fe1 C5 2.021(3)
Fe1 C7 2.027(3)
Fe1 C1 2.032(3)
Fe1 C6 2.033(3)
Fe1 C10 2.036(3)
Fe1 C4 2.038(3)
Fe1 C9 2.047(3)
Fe1 C8 2.048(3)
Fe1 C3 2.050(3)
Fe1 C2 2.052(3)
P1 C6 1.802(3)
P1 C12 1.826(3)
P1 C18 1.827(3)
O1 C11 1.240(4)
N1 C11 1.324(4)
N1 C24 1.460(5)
N1 H1N 0.9486
C1 C5 1.426(5)
C1 C2 1.436(4)
C1 C11 1.465(4)
C2 C3 1.410(5)
C2 H2 0.9500
C3 C4 1.405(6)
C3 H3 0.9500
C4 C5 1.403(6)
C4 H4 0.9500
C5 H5 0.9500
C6 C10 1.435(4)
C6 C7 1.438(4)
C7 C8 1.421(4)
C7 H7 0.9500
C8 C9 1.409(5)
C8 H8 0.9500
C9 C10 1.416(4)
C9 H9 0.9500
C10 H10 0.9500
C12 C13 1.384(4)
C12 C17 1.394(4)
C13 C14 1.396(5)
C13 H13 0.9500
C14 C15 1.370(6)
C14 H14 0.9500
C15 C16 1.398(6)
C15 H15 0.9500
C16 C17 1.380(5)
C16 H16 0.9500
C17 H17 0.9500
C18 C19 1.383(4)
C18 C23 1.402(4)
C19 C20 1.391(4)
C19 H19 0.9500
C20 C21 1.373(5)
C20 H20 0.9500
C21 C22 1.389(5)
C21 H21 0.9500
C22 C23 1.386(4)
C22 H22 0.9500
C23 H23 0.9500
C24 H24A 0.9800
C24 H24B 0.9800
C24 H24C 0.9800
Fe2 C60 2.016(3)
Fe2 C51 2.029(3)
Fe2 C56 2.034(3)
Fe2 C52 2.039(3)
Fe2 C55 2.042(3)
Fe2 C59 2.045(3)
Fe2 C53 2.052(3)
Fe2 C54 2.053(3)
Fe2 C58 2.057(3)
Fe2 C57 2.057(3)
P2 C56 1.804(3)
P2 C62 1.8200(15)
P2 C68 1.831(3)
P2 C62B 1.8842(16)
O2 C61 1.228(2)
N2 C61 1.331(3)
N2 C74 1.455(5)
N2 H2N 0.8706
C51 C52 1.416(4)
C51 C55 1.438(4)
C51 C61 1.483(3)
C52 C53 1.422(4)
C52 H52 0.9500
C53 C54 1.415(5)
C53 H53 0.9500
C54 C55 1.409(5)
C54 H54 0.9500
C55 H55 0.9500
C56 C60 1.431(4)
C56 C57 1.433(4)
C57 C58 1.422(4)
C57 H57 0.9500
C58 C59 1.397(5)
C58 H58 0.9500
C59 C60 1.418(4)
C59 H59 0.9500
C60 H60 0.9500
C62 C63 1.3900
C62 C67 1.3900
C63 C64 1.3900
C63 H63 0.9500
C64 C65 1.3900
C64 H64 0.9500
C65 C66 1.3900
C65 H65 0.9500
C66 C67 1.3900
C66 H66 0.9500
C67 H67 0.9500
C62B C63B 1.3900
C62B C67B 1.3900
C63B C64B 1.3900
C63B H63B 0.9500
C64B C65B 1.3900
C64B H64B 0.9500
C65B C66B 1.3900
C65B H65B 0.9500
C66B C67B 1.3900
C66B H66B 0.9500
C67B H67B 0.9500
C68 C73 1.380(4)
C68 C69 1.388(4)
C69 C70 1.393(4)
C69 H69 0.9500
C70 C71 1.364(5)
C70 H70 0.9500
C71 C72 1.369(5)
C71 H71 0.9500
C72 C73 1.400(4)
C72 H72 0.9500
C73 H73 0.9500
C74 H74A 0.9800
C74 H74B 0.9800
C74 H74C 0.9800
B1 F4 1.266(6)
B1 F1 1.318(8)
B1 F2 1.353(7)
B1 F3 1.506(8)

loop_
_platon_squeeze_void_nr
_platon_squeeze_void_average_x
_platon_squeeze_void_average_y
_platon_squeeze_void_average_z
_platon_squeeze_void_volume
_platon_squeeze_void_count_electrons
_platon_squeeze_void_content
1 0.000 -0.000 0.500 89 30 ' '
2 0.585 0.194 0.755 37 1 ' '
3 0.585 0.305 0.255 37 1 ' '
4 -0.000 0.500 -0.000 89 30 ' '
5 0.415 0.694 0.745 37 1 ' '
6 0.415 0.805 0.245 37 1 ' '
